data_2311644
loop_
_publ_author_name
'Xu, Yun'
'Jiang, Linglei'
'Mei, Xuefeng'

_publ_section_title
;
 Supramolecular structures and physicochemical properties of norfloxacin
 salts.
;
_journal_coeditor_code OG5069
_journal_issue 'Pt 4'
_journal_name_full 'Acta crystallographica Section B, Structural science, crystal engineering and materials'
_journal_page_first 750
_journal_page_last 760
_journal_paper_doi 10.1107/S2052520614011718
_journal_volume 70
_journal_year 2014
_chemical_formula_sum 'C44 H56 F2 N6 O14'
_chemical_formula_weight 930.95
_chemical_name_common 'NF adipate'
_space_group_IT_number 2
_space_group_name_Hall '-P 1'
_space_group_name_H-M_alt 'P -1'
_symmetry_cell_setting triclinic
_symmetry_space_group_name_H-M 'P -1'
_atom_sites_solution_hydrogens geom
_atom_sites_solution_primary direct
_atom_sites_solution_secondary difmap
_audit_creation_method SHELXL-97
_cell_angle_alpha 103.8530(10)
_cell_angle_beta 96.5280(10)
_cell_angle_gamma 106.946(2)
_cell_formula_units_Z 2
_cell_length_a 9.4994(3)
_cell_length_b 14.3694(4)
_cell_length_c 18.1458(5)
_cell_measurement_temperature 100(2)
_cell_volume 2255.11(12)
_computing_cell_refinement 'Bruker SMART'
_computing_data_collection 'Bruker SMART'
_computing_data_reduction 'Bruker SMART'
_computing_structure_refinement 'SHELXL-97 (Sheldrick, 2008)'
_computing_structure_solution 'SHELXS-97 (Sheldrick, 2008)'
_diffrn_ambient_temperature 100(2)
_diffrn_measured_fraction_theta_full 0.999
_diffrn_measured_fraction_theta_max 0.999
_diffrn_measurement_device_type 'CCD area detector'
_diffrn_measurement_method 'phi and omega scans'
_diffrn_radiation_monochromator graphite
_diffrn_radiation_source 'fine-focus sealed tube'
_diffrn_radiation_type MoK\a
_diffrn_radiation_wavelength 0.71073
_diffrn_reflns_av_R_equivalents 0.0299
_diffrn_reflns_av_sigmaI/netI 0.0299
_diffrn_reflns_limit_h_max 11
_diffrn_reflns_limit_h_min -11
_diffrn_reflns_limit_k_max 17
_diffrn_reflns_limit_k_min -17
_diffrn_reflns_limit_l_max 21
_diffrn_reflns_limit_l_min -20
_diffrn_reflns_number 31371
_diffrn_reflns_theta_full 25.00
_diffrn_reflns_theta_max 25.00
_diffrn_reflns_theta_min 1.65
_exptl_absorpt_coefficient_mu 0.108
_exptl_crystal_colour colorless
_exptl_crystal_density_diffrn 1.371
_exptl_crystal_density_method 'not measured'
_exptl_crystal_description block
_exptl_crystal_F_000 984.0
_exptl_crystal_size_max 0.31
_exptl_crystal_size_mid 0.23
_exptl_crystal_size_min 0.15
_refine_diff_density_max 0.675
_refine_diff_density_min -0.195
_refine_ls_extinction_method none
_refine_ls_goodness_of_fit_ref 0.986
_refine_ls_hydrogen_treatment mixed
_refine_ls_matrix_type full
_refine_ls_number_parameters 633
_refine_ls_number_reflns 7942
_refine_ls_number_restraints 164
_refine_ls_restrained_S_all 0.979
_refine_ls_R_factor_all 0.0715
_refine_ls_R_factor_gt 0.0450
_refine_ls_shift/su_max 0.001
_refine_ls_shift/su_mean 0.000
_refine_ls_structure_factor_coef Fsqd
_refine_ls_weighting_details 'calc w=1/[\s^2^(Fo^2^)+(0.0607P)^2^+1.0643P] where P=(Fo^2^+2Fc^2^)/3'
_refine_ls_weighting_scheme calc
_refine_ls_wR_factor_gt 0.1127
_refine_ls_wR_factor_ref 0.1317
_reflns_number_gt 5556
_reflns_number_total 7942
_reflns_threshold_expression >2sigma(I)
_cod_data_source_file og5069sup1.cif
_cod_data_source_block 20120152_0m
_cod_original_cell_volume 2255.11(11)
_cod_original_sg_symbol_H-M P-1
_cod_database_code 2311644

loop_
_symmetry_equiv_pos_as_xyz
'x, y, z'
'-x, -y, -z'

loop_
_atom_site_type_symbol
_atom_site_label
_atom_site_fract_x
_atom_site_fract_y
_atom_site_fract_z
_atom_site_U_iso_or_equiv
_atom_site_adp_type
_atom_site_calc_flag
_atom_site_refinement_flags
_atom_site_occupancy
_atom_site_symmetry_multiplicity
O O3Y 0.09506(16) 0.71691(11) 0.55069(8) 0.0386(4) Uani d U 1 1
O O1Y 0.40092(16) 0.29493(11) 0.47177(9) 0.0405(4) Uani d U 1 1
O O4X 0.55392(17) 0.17700(11) 0.45828(9) 0.0400(4) Uani d U 1 1
H H10' 0.495(3) 0.219(2) 0.4646(15) 0.060 Uiso d . 1 1
O O3X 0.5423(2) 0.18818(15) 0.58111(10) 0.0655(5) Uani d U 1 1
O O1X 0.9071(2) -0.18355(14) 0.68179(10) 0.0589(5) Uani d U 1 1
O O1A -0.3670(2) 0.86399(16) 1.12710(11) 0.0738(6) Uani d U 1 1
O O2A -0.1405(2) 0.94601(15) 1.19827(10) 0.0608(5) Uani d U 1 1
O O3A 0.0877(2) 0.96134(14) 1.13573(9) 0.0566(5) Uani d U 1 1
F F1A 0.41171(15) 0.91658(12) 0.93795(8) 0.0671(5) Uani d U 1 1
N N3A 0.3352(2) 0.73711(14) 0.66485(10) 0.0348(4) Uani d DU 1 1
O O2B 1.1294(3) 0.54982(18) -0.15755(12) 0.0879(7) Uani d U 1 1
H H28 1.0436 0.5345 -0.1495 0.132 Uiso calc R 1 1
O O1B 1.3554(3) 0.6509(2) -0.09273(14) 0.1025(8) Uani d U 1 1
O O3B 0.9041(3) 0.53883(15) -0.09410(10) 0.0733(6) Uani d U 1 1
F F1B 0.58306(16) 0.58257(12) 0.10412(8) 0.0650(4) Uani d U 1 1
N N3B 0.7313(2) 0.69798(15) 0.39929(11) 0.0382(4) Uani d DU 1 1
O O4Y -0.03338(19) 0.63743(14) 0.43068(9) 0.0574(5) Uani d U 1 1
N N2A 0.22813(19) 0.80111(13) 0.80036(10) 0.0381(4) Uani d U 1 1
N N1A -0.1982(2) 0.80455(15) 0.92662(10) 0.0445(5) Uani d U 1 1
C C5A 0.0559(2) 0.88715(16) 1.00071(12) 0.0361(5) Uani d U 1 1
N N2B 0.76965(19) 0.69207(13) 0.24427(10) 0.0367(4) Uani d U 1 1
C C1Y 0.3975(2) 0.35251(15) 0.42878(12) 0.0315(5) Uani d U 1 1
O O2Y 0.47495(18) 0.36090(13) 0.37836(9) 0.0487(4) Uani d U 1 1
C C1X 0.9029(2) -0.13542(16) 0.63617(13) 0.0375(5) Uani d U 1 1
C C2X 0.8266(3) -0.05630(17) 0.64539(13) 0.0411(5) Uani d U 1 1
H H3' 0.8842 0.0001 0.6901 0.049 Uiso calc R 1 1
H H2' 0.7286 -0.0852 0.6568 0.049 Uiso calc R 1 1
C C3X 0.8053(2) -0.01472(16) 0.57773(13) 0.0378(5) Uani d U 1 1
H H5' 0.7516 -0.0707 0.5320 0.045 Uiso calc R 1 1
H H4' 0.9030 0.0189 0.5681 0.045 Uiso calc R 1 1
C C4X 0.7192(2) 0.06014(16) 0.59084(13) 0.0373(5) Uani d U 1 1
H H7' 0.6245 0.0284 0.6043 0.045 Uiso calc R 1 1
H H6' 0.7766 0.1189 0.6339 0.045 Uiso calc R 1 1
C C5X 0.6891(2) 0.09420(17) 0.51948(14) 0.0414(5) Uani d U 1 1
H H9' 0.7844 0.1324 0.5100 0.050 Uiso calc R 1 1
H H8' 0.6440 0.0344 0.4754 0.050 Uiso calc R 1 1
C C6X 0.5890(2) 0.15817(15) 0.52413(13) 0.0357(5) Uani d U 1 1
C C13A 0.2463(2) 0.66372(16) 0.70165(12) 0.0359(5) Uani d U 1 1
H H17 0.3131 0.6505 0.7393 0.043 Uiso calc R 1 1
H H16 0.1908 0.6000 0.6626 0.043 Uiso calc R 1 1
C C14A 0.1389(2) 0.70741(16) 0.74096(12) 0.0348(5) Uani d U 1 1
H H18 0.0722 0.7213 0.7037 0.042 Uiso calc R 1 1
H H19 0.0786 0.6597 0.7642 0.042 Uiso calc R 1 1
C C8A 0.1659(2) 0.83386(16) 0.86427(12) 0.0365(5) Uani d U 1 1
C C9A 0.0135(2) 0.80628(17) 0.86212(12) 0.0385(5) Uani d U 1 1
H H3 -0.0528 0.7701 0.8153 0.046 Uiso calc R 1 1
C C10A -0.0433(2) 0.83194(16) 0.92947(12) 0.0367(5) Uani d U 1 1
C C1A -0.2492(3) 0.82580(19) 0.99254(13) 0.0468(6) Uani d U 1 1
H H1 -0.3525 0.8054 0.9894 0.056 Uiso calc R 1 1
C C2A -0.1595(3) 0.87527(17) 1.06383(13) 0.0409(5) Uani d U 1 1
C C3A -0.2331(3) 0.89331(19) 1.13152(14) 0.0491(6) Uani d U 1 1
C C15A -0.3073(3) 0.7540(2) 0.85188(14) 0.0598(7) Uani d U 1 1
H H5 -0.2676 0.7827 0.8123 0.072 Uiso calc R 1 1
H H4 -0.4003 0.7678 0.8571 0.072 Uiso calc R 1 1
C C16A -0.3395(3) 0.6422(2) 0.82674(17) 0.0749(9) Uani d U 1 1
H H8 -0.2470 0.6280 0.8253 0.112 Uiso calc R 1 1
H H7 -0.4023 0.6140 0.7761 0.112 Uiso calc R 1 1
H H6 -0.3900 0.6124 0.8626 0.112 Uiso calc R 1 1
C C4A -0.0005(3) 0.91138(16) 1.07162(12) 0.0392(5) Uani d U 1 1
C C6A 0.2109(3) 0.91721(17) 1.00194(13) 0.0426(5) Uani d U 1 1
H H2 0.2784 0.9549 1.0481 0.051 Uiso calc R 1 1
C C7A 0.2621(2) 0.89129(17) 0.93584(13) 0.0422(5) Uani d U 1 1
C C11A 0.3110(2) 0.87789(16) 0.76618(13) 0.0407(5) Uani d U 1 1
H H10 0.3678 0.9398 0.8068 0.049 Uiso calc R 1 1
H H11 0.2412 0.8935 0.7317 0.049 Uiso calc R 1 1
C C12A 0.4164(2) 0.83817(17) 0.72167(13) 0.0416(5) Uani d U 1 1
H H13 0.4630 0.8858 0.6945 0.050 Uiso calc R 1 1
H H12 0.4952 0.8324 0.7575 0.050 Uiso calc R 1 1
C C13B 0.7843(3) 0.79221(17) 0.37611(13) 0.0430(5) Uani d U 1 1
H H36 0.8504 0.8468 0.4199 0.052 Uiso calc R 1 1
H H35 0.6994 0.8119 0.3595 0.052 Uiso calc R 1 1
C C14B 0.8677(2) 0.77425(17) 0.31048(12) 0.0401(5) Uani d U 1 1
H H37 0.9027 0.8359 0.2951 0.048 Uiso calc R 1 1
H H38 0.9546 0.7569 0.3279 0.048 Uiso calc R 1 1
C C8B 0.8290(2) 0.67663(16) 0.17582(12) 0.0362(5) Uani d U 1 1
C C7B 0.7320(3) 0.61764(18) 0.10489(13) 0.0441(5) Uani d U 1 1
C C6B 0.7821(3) 0.59406(18) 0.03778(13) 0.0486(6) Uani d U 1 1
H H21 0.7142 0.5538 -0.0077 0.058 Uiso calc R 1 1
C C5B 0.9356(3) 0.63027(17) 0.03707(13) 0.0443(5) Uani d U 1 1
C C4B 0.9926(3) 0.59992(19) -0.03296(14) 0.0538(6) Uani d U 1 1
C C2B 1.1498(4) 0.6410(2) -0.02720(15) 0.0581(7) Uani d U 1 1
C C3B 1.2223(5) 0.6152(3) -0.09452(19) 0.0739(9) Uani d U 1 1
C C11B 0.7143(3) 0.59792(17) 0.26671(13) 0.0420(5) Uani d U 1 1
H H30 0.7983 0.5767 0.2822 0.050 Uiso calc R 1 1
H H29 0.6472 0.5445 0.2226 0.050 Uiso calc R 1 1
C C12B 0.6321(2) 0.61347(18) 0.33270(13) 0.0436(5) Uani d U 1 1
H H31 0.5430 0.6289 0.3160 0.052 Uiso calc R 1 1
H H32 0.6007 0.5517 0.3482 0.052 Uiso calc R 1 1
C C9B 0.9790(2) 0.71591(17) 0.17440(13) 0.0395(5) Uani d U 1 1
H H22 1.0455 0.7583 0.2198 0.047 Uiso calc R 1 1
C C10B 1.0339(3) 0.69334(17) 0.10583(13) 0.0423(5) Uani d U 1 1
N N1B 1.1872(2) 0.73114(17) 0.10611(12) 0.0537(5) Uani d U 1 1
C C1B 1.2380(3) 0.7033(2) 0.04093(16) 0.0611(7) Uani d U 1 1
H H20 1.3407 0.7287 0.0428 0.073 Uiso calc R 1 1
C C15B 1.2969(3) 0.7930(3) 0.17795(19) 0.0781(9) Uani d U 1 1
C C16B 1.3397(5) 0.7303(4) 0.2236(2) 0.1274(17) Uani d U 1 1
H H25 1.2511 0.6864 0.2338 0.191 Uiso calc R 1 1
H H27 1.4044 0.7735 0.2717 0.191 Uiso calc R 1 1
H H26 1.3914 0.6901 0.1951 0.191 Uiso calc R 1 1
C C6Y 0.0700(2) 0.65237(15) 0.48522(12) 0.0325(5) Uani d U 1 1
C C5Y 0.1726(2) 0.58944(16) 0.47490(13) 0.0381(5) Uani d U 1 1
H H18' 0.2755 0.6353 0.4899 0.046 Uiso calc R 1 1
H H17' 0.1587 0.5484 0.5105 0.046 Uiso calc R 1 1
C C4Y 0.1533(3) 0.5205(2) 0.39554(13) 0.0502(6) Uani d U 1 1
H H16' 0.1510 0.5587 0.3582 0.060 Uiso calc R 1 1
H H15' 0.0574 0.4666 0.3836 0.060 Uiso calc R 1 1
C C3Y 0.2769(3) 0.4734(2) 0.38662(14) 0.0495(6) Uani d U 1 1
H H13' 0.2566 0.4296 0.3341 0.059 Uiso calc R 1 1
H H14' 0.3717 0.5271 0.3943 0.059 Uiso calc R 1 1
C C2Y 0.2920(2) 0.41288(16) 0.44189(13) 0.0363(5) Uani d U 1 1
H H11' 0.1932 0.3663 0.4395 0.044 Uiso calc R 1 1
H H12' 0.3256 0.4590 0.4939 0.044 Uiso calc R 1 1
H H14 0.404(2) 0.7100(18) 0.6451(14) 0.057(7) Uiso d D 1 1
H H33 0.683(2) 0.7060(17) 0.4396(11) 0.047(7) Uiso d D 1 1
H H15 0.270(2) 0.7407(17) 0.6252(11) 0.050(7) Uiso d D 1 1
H H23 1.267(3) 0.856(2) 0.2092(19) 0.089(10) Uiso d . 1 1
H H9 -0.048(4) 0.961(3) 1.186(2) 0.102(13) Uiso d . 1 1
O O2X 0.96215(19) -0.14786(13) 0.57354(10) 0.0499(4) Uani d U 1 1
H H24 1.383(4) 0.843(3) 0.161(2) 0.106(11) Uiso d . 1 1
H H34 0.811(2) 0.6789(18) 0.4155(14) 0.058(7) Uiso d D 1 1
H H1' 1.006(3) -0.201(2) 0.5678(18) 0.086(10) Uiso d . 1 1

loop_
_atom_site_aniso_label
_atom_site_aniso_U_11
_atom_site_aniso_U_22
_atom_site_aniso_U_33
_atom_site_aniso_U_12
_atom_site_aniso_U_13
_atom_site_aniso_U_23
O3Y 0.0398(8) 0.0422(8) 0.0398(8) 0.0243(7) 0.0104(7) 0.0083(7)
O1Y 0.0471(9) 0.0490(9) 0.0448(9) 0.0315(7) 0.0214(7) 0.0235(8)
O4X 0.0442(9) 0.0461(9) 0.0451(9) 0.0275(7) 0.0179(7) 0.0211(7)
O3X 0.0963(14) 0.0898(14) 0.0465(10) 0.0696(12) 0.0314(10) 0.0292(10)
O1X 0.0848(13) 0.0687(12) 0.0478(10) 0.0512(10) 0.0165(9) 0.0278(9)
O1A 0.0676(12) 0.0929(15) 0.0615(12) 0.0251(11) 0.0404(10) 0.0122(11)
O2A 0.0787(13) 0.0746(13) 0.0375(10) 0.0355(11) 0.0274(10) 0.0112(9)
O3A 0.0649(11) 0.0677(11) 0.0320(9) 0.0231(9) 0.0137(8) 0.0015(8)
F1A 0.0380(7) 0.0846(11) 0.0528(9) 0.0027(7) 0.0143(7) -0.0083(8)
N3A 0.0361(10) 0.0476(11) 0.0316(10) 0.0252(8) 0.0144(8) 0.0138(8)
O2B 0.168(2) 0.0890(16) 0.0523(12) 0.0826(16) 0.0615(14) 0.0359(11)
O1B 0.134(2) 0.134(2) 0.0920(17) 0.0791(17) 0.0860(16) 0.0548(16)
O3B 0.1195(17) 0.0771(13) 0.0344(10) 0.0504(12) 0.0222(11) 0.0108(9)
F1B 0.0489(8) 0.0864(11) 0.0452(8) 0.0089(8) 0.0041(7) 0.0111(8)
N3B 0.0390(10) 0.0569(12) 0.0326(10) 0.0266(9) 0.0179(9) 0.0197(9)
O4Y 0.0564(10) 0.0862(13) 0.0416(9) 0.0512(10) 0.0032(8) 0.0090(9)
N2A 0.0417(10) 0.0391(10) 0.0329(10) 0.0117(8) 0.0181(8) 0.0062(8)
N1A 0.0407(10) 0.0651(13) 0.0324(10) 0.0230(9) 0.0135(8) 0.0129(9)
C5A 0.0462(12) 0.0357(11) 0.0316(11) 0.0174(9) 0.0146(9) 0.0111(9)
N2B 0.0409(10) 0.0400(10) 0.0293(9) 0.0112(8) 0.0119(8) 0.0108(8)
C1Y 0.0311(10) 0.0328(11) 0.0347(11) 0.0161(9) 0.0106(9) 0.0082(9)
O2Y 0.0560(10) 0.0672(11) 0.0537(10) 0.0440(9) 0.0362(8) 0.0325(9)
C1X 0.0367(12) 0.0401(12) 0.0377(12) 0.0178(10) 0.0030(10) 0.0105(10)
C2X 0.0469(13) 0.0443(13) 0.0377(12) 0.0250(11) 0.0067(10) 0.0105(10)
C3X 0.0346(11) 0.0386(12) 0.0452(13) 0.0179(9) 0.0091(10) 0.0137(10)
C4X 0.0371(11) 0.0360(11) 0.0414(12) 0.0175(9) 0.0064(10) 0.0097(10)
C5X 0.0430(12) 0.0432(13) 0.0528(14) 0.0243(10) 0.0194(11) 0.0234(11)
C6X 0.0386(12) 0.0340(11) 0.0419(12) 0.0160(9) 0.0141(10) 0.0163(10)
C13A 0.0412(12) 0.0393(12) 0.0341(11) 0.0202(10) 0.0121(10) 0.0122(9)
C14A 0.0367(11) 0.0385(11) 0.0321(11) 0.0150(9) 0.0124(9) 0.0097(9)
C8A 0.0437(12) 0.0377(12) 0.0316(11) 0.0152(10) 0.0157(9) 0.0102(9)
C9A 0.0408(11) 0.0486(13) 0.0283(11) 0.0175(10) 0.0104(9) 0.0098(10)
C10A 0.0397(11) 0.0451(12) 0.0320(11) 0.0193(10) 0.0139(9) 0.0138(10)
C1A 0.0467(13) 0.0605(15) 0.0437(13) 0.0257(12) 0.0229(11) 0.0176(12)
C2A 0.0549(13) 0.0445(13) 0.0351(11) 0.0259(11) 0.0210(10) 0.0156(10)
C3A 0.0654(16) 0.0524(15) 0.0434(14) 0.0296(13) 0.0290(12) 0.0179(12)
C15A 0.0427(13) 0.099(2) 0.0430(14) 0.0317(14) 0.0127(11) 0.0186(14)
C16A 0.0550(17) 0.098(2) 0.0539(17) 0.0156(16) 0.0081(14) 0.0023(16)
C4A 0.0553(13) 0.0391(12) 0.0317(11) 0.0234(10) 0.0161(10) 0.0122(10)
C6A 0.0460(12) 0.0427(13) 0.0319(12) 0.0111(10) 0.0082(10) 0.0020(10)
C7A 0.0362(11) 0.0450(13) 0.0404(12) 0.0103(10) 0.0138(10) 0.0040(10)
C11A 0.0447(13) 0.0387(12) 0.0413(13) 0.0135(10) 0.0206(10) 0.0109(10)
C12A 0.0381(12) 0.0486(13) 0.0390(12) 0.0139(10) 0.0150(10) 0.0115(10)
C13B 0.0487(13) 0.0466(13) 0.0380(12) 0.0192(11) 0.0166(11) 0.0118(10)
C14B 0.0439(12) 0.0412(12) 0.0344(12) 0.0107(10) 0.0153(10) 0.0100(10)
C8B 0.0462(12) 0.0395(12) 0.0291(10) 0.0182(10) 0.0139(9) 0.0130(9)
C7B 0.0464(13) 0.0494(14) 0.0360(12) 0.0139(11) 0.0081(10) 0.0139(11)
C6B 0.0698(15) 0.0480(14) 0.0281(11) 0.0206(12) 0.0076(11) 0.0106(10)
C5B 0.0694(15) 0.0468(13) 0.0316(11) 0.0316(12) 0.0205(11) 0.0184(10)
C4B 0.1001(18) 0.0531(15) 0.0330(13) 0.0476(14) 0.0274(13) 0.0232(11)
C2B 0.0940(18) 0.0654(17) 0.0479(14) 0.0512(15) 0.0435(14) 0.0321(13)
C3B 0.131(3) 0.081(2) 0.0607(18) 0.074(2) 0.0608(19) 0.0461(16)
C11B 0.0470(13) 0.0407(12) 0.0365(12) 0.0089(10) 0.0135(10) 0.0122(10)
C12B 0.0375(12) 0.0525(14) 0.0434(13) 0.0111(10) 0.0146(10) 0.0201(11)
C9B 0.0453(12) 0.0443(13) 0.0308(11) 0.0155(10) 0.0142(10) 0.0103(10)
C10B 0.0536(13) 0.0470(13) 0.0385(12) 0.0245(11) 0.0212(10) 0.0190(10)
N1B 0.0564(12) 0.0713(14) 0.0447(11) 0.0272(11) 0.0292(10) 0.0207(10)
C1B 0.0771(18) 0.0778(19) 0.0566(15) 0.0426(15) 0.0435(14) 0.0352(14)
C15B 0.0486(16) 0.119(3) 0.0584(18) 0.0184(17) 0.0240(14) 0.0148(18)
C16B 0.116(3) 0.226(5) 0.065(2) 0.105(4) 0.009(2) 0.033(3)
C6Y 0.0308(10) 0.0377(11) 0.0381(12) 0.0175(9) 0.0135(9) 0.0165(10)
C5Y 0.0325(11) 0.0362(12) 0.0463(13) 0.0185(9) 0.0055(10) 0.0057(10)
C4Y 0.0651(16) 0.0664(16) 0.0365(12) 0.0480(14) 0.0117(12) 0.0130(12)
C3Y 0.0675(16) 0.0664(16) 0.0427(13) 0.0496(14) 0.0272(12) 0.0251(12)
C2Y 0.0365(11) 0.0385(12) 0.0438(12) 0.0215(9) 0.0188(10) 0.0137(10)
O2X 0.0578(10) 0.0560(10) 0.0596(11) 0.0396(9) 0.0257(9) 0.0278(9)

loop_
_atom_type_symbol
_atom_type_description
_atom_type_scat_dispersion_real
_atom_type_scat_dispersion_imag
_atom_type_scat_source
C C 0.0033 0.0016 'International Tables Vol C Tables 4.2.6.8 and 6.1.1.4'
H H 0.0000 0.0000 'International Tables Vol C Tables 4.2.6.8 and 6.1.1.4'
N N 0.0061 0.0033 'International Tables Vol C Tables 4.2.6.8 and 6.1.1.4'
O O 0.0106 0.0060 'International Tables Vol C Tables 4.2.6.8 and 6.1.1.4'
F F 0.0171 0.0103 'International Tables Vol C Tables 4.2.6.8 and 6.1.1.4'

loop_
_geom_angle_atom_site_label_1
_geom_angle_atom_site_label_2
_geom_angle_atom_site_label_3
_geom_angle
C6X O4X H10' 109.5(16)
C3A O2A H9 104(2)
C12A N3A C13A 112.03(16)
C12A N3A H14 108.9(16)
C13A N3A H14 106.5(16)
C12A N3A H15 112.5(15)
C13A N3A H15 107.2(15)
H14 N3A H15 109(2)
C3B O2B H28 109.5
C13B N3B C12B 110.49(17)
C13B N3B H33 112.2(15)
C12B N3B H33 110.1(15)
C13B N3B H34 110.6(16)
C12B N3B H34 107.2(16)
H33 N3B H34 106(2)
C8A N2A C14A 118.07(17)
C8A N2A C11A 117.93(17)
C14A N2A C11A 111.41(16)
C1A N1A C10A 119.31(19)
C1A N1A C15A 119.40(19)
C10A N1A C15A 121.29(18)
C6A C5A C10A 118.47(19)
C6A C5A C4A 120.7(2)
C10A C5A C4A 120.9(2)
C8B N2B C14B 115.58(17)
C8B N2B C11B 112.37(17)
C14B N2B C11B 110.34(16)
O2Y C1Y O1Y 123.83(18)
O2Y C1Y C2Y 120.14(18)
O1Y C1Y C2Y 116.03(17)
O1X C1X O2X 123.6(2)
O1X C1X C2X 122.2(2)
O2X C1X C2X 114.16(19)
C1X C2X C3X 116.91(19)
C1X C2X H3' 108.1
C3X C2X H3' 108.1
C1X C2X H2' 108.1
C3X C2X H2' 108.1
H3' C2X H2' 107.3
C2X C3X C4X 112.96(18)
C2X C3X H5' 109.0
C4X C3X H5' 109.0
C2X C3X H4' 109.0
C4X C3X H4' 109.0
H5' C3X H4' 107.8
C5X C4X C3X 111.64(18)
C5X C4X H7' 109.3
C3X C4X H7' 109.3
C5X C4X H6' 109.3
C3X C4X H6' 109.3
H7' C4X H6' 108.0
C6X C5X C4X 115.04(18)
C6X C5X H9' 108.5
C4X C5X H9' 108.5
C6X C5X H8' 108.5
C4X C5X H8' 108.5
H9' C5X H8' 107.5
O3X C6X O4X 122.82(19)
O3X C6X C5X 124.5(2)
O4X C6X C5X 112.68(19)
N3A C13A C14A 109.33(17)
N3A C13A H17 109.8
C14A C13A H17 109.8
N3A C13A H16 109.8
C14A C13A H16 109.8
H17 C13A H16 108.3
N2A C14A C13A 107.46(17)
N2A C14A H18 110.2
C13A C14A H18 110.2
N2A C14A H19 110.2
C13A C14A H19 110.2
H18 C14A H19 108.5
C9A C8A N2A 123.10(19)
C9A C8A C7A 117.59(19)
N2A C8A C7A 119.13(19)
C8A C9A C10A 121.1(2)
C8A C9A H3 119.5
C10A C9A H3 119.5
N1A C10A C9A 120.71(19)
N1A C10A C5A 119.27(18)
C9A C10A C5A 120.02(19)
N1A C1A C2A 124.4(2)
N1A C1A H1 117.8
C2A C1A H1 117.8
C1A C2A C4A 120.1(2)
C1A C2A C3A 118.0(2)
C4A C2A C3A 121.8(2)
O1A C3A O2A 121.3(2)
O1A C3A C2A 123.6(2)
O2A C3A C2A 115.1(2)
N1A C15A C16A 112.6(2)
N1A C15A H5 109.1
C16A C15A H5 109.1
N1A C15A H4 109.1
C16A C15A H4 109.1
H5 C15A H4 107.8
C15A C16A H8 109.5
C15A C16A H7 109.5
H8 C16A H7 109.5
C15A C16A H6 109.5
H8 C16A H6 109.5
H7 C16A H6 109.5
O3A C4A C2A 122.9(2)
O3A C4A C5A 121.3(2)
C2A C4A C5A 115.8(2)
C7A C6A C5A 120.0(2)
C7A C6A H2 120.0
C5A C6A H2 120.0
F1A C7A C6A 119.8(2)
F1A C7A C8A 117.36(18)
C6A C7A C8A 122.8(2)
N2A C11A C12A 109.53(18)
N2A C11A H10 109.8
C12A C11A H10 109.8
N2A C11A H11 109.8
C12A C11A H11 109.8
H10 C11A H11 108.2
N3A C12A C11A 111.11(17)
N3A C12A H13 109.4
C11A C12A H13 109.4
N3A C12A H12 109.4
C11A C12A H12 109.4
H13 C12A H12 108.0
N3B C13B C14B 109.31(18)
N3B C13B H36 109.8
C14B C13B H36 109.8
N3B C13B H35 109.8
C14B C13B H35 109.8
H36 C13B H35 108.3
N2B C14B C13B 110.39(18)
N2B C14B H37 109.6
C13B C14B H37 109.6
N2B C14B H38 109.6
C13B C14B H38 109.6
H37 C14B H38 108.1
C9B C8B C7B 117.02(19)
C9B C8B N2B 123.54(19)
C7B C8B N2B 119.44(19)
F1B C7B C6B 119.2(2)
F1B C7B C8B 118.1(2)
C6B C7B C8B 122.7(2)
C7B C6B C5B 120.2(2)
C7B C6B H21 119.9
C5B C6B H21 119.9
C10B C5B C6B 118.4(2)
C10B C5B C4B 120.5(2)
C6B C5B C4B 121.0(2)
O3B C4B C2B 123.3(2)
O3B C4B C5B 120.4(3)
C2B C4B C5B 116.3(2)
C1B C2B C4B 120.0(2)
C1B C2B C3B 118.5(3)
C4B C2B C3B 121.5(3)
O1B C3B O2B 121.7(3)
O1B C3B C2B 123.6(3)
O2B C3B C2B 114.6(3)
N2B C11B C12B 110.97(18)
N2B C11B H30 109.4
C12B C11B H30 109.4
N2B C11B H29 109.4
C12B C11B H29 109.4
H30 C11B H29 108.0
N3B C12B C11B 109.94(17)
N3B C12B H31 109.7
C11B C12B H31 109.7
N3B C12B H32 109.7
C11B C12B H32 109.7
H31 C12B H32 108.2
C8B C9B C10B 121.4(2)
C8B C9B H22 119.3
C10B C9B H22 119.3
C5B C10B N1B 119.3(2)
C5B C10B C9B 120.1(2)
N1B C10B C9B 120.6(2)
C1B N1B C10B 119.4(2)
C1B N1B C15B 118.7(2)
C10B N1B C15B 121.6(2)
N1B C1B C2B 124.4(3)
N1B C1B H20 117.8
C2B C1B H20 117.8
C16B C15B N1B 112.2(3)
C16B C15B H23 116.3(17)
N1B C15B H23 112.9(17)
C16B C15B H24 117.6(19)
N1B C15B H24 105.4(19)
H23 C15B H24 90(2)
C15B C16B H25 109.5
C15B C16B H27 109.5
H25 C16B H27 109.5
C15B C16B H26 109.5
H25 C16B H26 109.5
H27 C16B H26 109.5
O4Y C6Y O3Y 124.31(18)
O4Y C6Y C5Y 119.05(19)
O3Y C6Y C5Y 116.63(18)
C4Y C5Y C6Y 116.81(18)
C4Y C5Y H18' 108.1
C6Y C5Y H18' 108.1
C4Y C5Y H17' 108.1
C6Y C5Y H17' 108.1
H18' C5Y H17' 107.3
C5Y C4Y C3Y 113.47(19)
C5Y C4Y H16' 108.9
C3Y C4Y H16' 108.9
C5Y C4Y H15' 108.9
C3Y C4Y H15' 108.9
H16' C4Y H15' 107.7
C2Y C3Y C4Y 113.76(19)
C2Y C3Y H13' 108.8
C4Y C3Y H13' 108.8
C2Y C3Y H14' 108.8
C4Y C3Y H14' 108.8
H13' C3Y H14' 107.7
C3Y C2Y C1Y 116.22(17)
C3Y C2Y H11' 108.2
C1Y C2Y H11' 108.2
C3Y C2Y H12' 108.2
C1Y C2Y H12' 108.2
H11' C2Y H12' 107.4
C1X O2X H1' 112.4(18)

loop_
_geom_bond_atom_site_label_1
_geom_bond_atom_site_label_2
_geom_bond_distance
O3Y C6Y 1.268(2)
O1Y C1Y 1.270(2)
O4X C6X 1.315(3)
O4X H10' 0.93(3)
O3X C6X 1.206(3)
O1X C1X 1.203(3)
O1A C3A 1.204(3)
O2A C3A 1.321(3)
O2A H9 0.91(4)
O3A C4A 1.264(3)
F1A C7A 1.354(2)
N3A C12A 1.489(3)
N3A C13A 1.489(3)
N3A H14 0.918(17)
N3A H15 0.914(16)
O2B C3B 1.320(4)
O2B H28 0.8200
O1B C3B 1.211(4)
O3B C4B 1.265(3)
F1B C7B 1.354(3)
N3B C13B 1.479(3)
N3B C12B 1.481(3)
N3B H33 0.906(16)
N3B H34 0.917(16)
O4Y C6Y 1.243(2)
N2A C8A 1.404(3)
N2A C14A 1.458(3)
N2A C11A 1.468(3)
N1A C1A 1.342(3)
N1A C10A 1.400(3)
N1A C15A 1.487(3)
C5A C6A 1.404(3)
C5A C10A 1.409(3)
C5A C4A 1.455(3)
N2B C8B 1.418(3)
N2B C14B 1.460(3)
N2B C11B 1.473(3)
C1Y O2Y 1.243(2)
C1Y C2Y 1.509(3)
C1X O2X 1.322(3)
C1X C2X 1.505(3)
C2X C3X 1.507(3)
C2X H3' 0.9700
C2X H2' 0.9700
C3X C4X 1.522(3)
C3X H5' 0.9700
C3X H4' 0.9700
C4X C5X 1.516(3)
C4X H7' 0.9700
C4X H6' 0.9700
C5X C6X 1.500(3)
C5X H9' 0.9700
C5X H8' 0.9700
C13A C14A 1.506(3)
C13A H17 0.9700
C13A H16 0.9700
C14A H18 0.9700
C14A H19 0.9700
C8A C9A 1.378(3)
C8A C7A 1.407(3)
C9A C10A 1.404(3)
C9A H3 0.9300
C1A C2A 1.364(3)
C1A H1 0.9300
C2A C4A 1.425(3)
C2A C3A 1.487(3)
C15A C16A 1.488(4)
C15A H5 0.9700
C15A H4 0.9700
C16A H8 0.9600
C16A H7 0.9600
C16A H6 0.9600
C6A C7A 1.356(3)
C6A H2 0.9300
C11A C12A 1.509(3)
C11A H10 0.9700
C11A H11 0.9700
C12A H13 0.9700
C12A H12 0.9700
C13B C14B 1.516(3)
C13B H36 0.9700
C13B H35 0.9700
C14B H37 0.9700
C14B H38 0.9700
C8B C9B 1.377(3)
C8B C7B 1.406(3)
C7B C6B 1.361(3)
C6B C5B 1.401(3)
C6B H21 0.9300
C5B C10B 1.396(3)
C5B C4B 1.459(3)
C4B C2B 1.417(4)
C2B C1B 1.353(4)
C2B C3B 1.492(4)
C11B C12B 1.510(3)
C11B H30 0.9700
C11B H29 0.9700
C12B H31 0.9700
C12B H32 0.9700
C9B C10B 1.406(3)
C9B H22 0.9300
C10B N1B 1.397(3)
N1B C1B 1.345(3)
N1B C15B 1.474(4)
C1B H20 0.9300
C15B C16B 1.468(5)
C15B H23 1.08(3)
C15B H24 1.06(4)
C16B H25 0.9600
C16B H27 0.9600
C16B H26 0.9600
C6Y C5Y 1.509(3)
C5Y C4Y 1.496(3)
C5Y H18' 0.9700
C5Y H17' 0.9700
C4Y C3Y 1.522(3)
C4Y H16' 0.9700
C4Y H15' 0.9700
C3Y C2Y 1.497(3)
C3Y H13' 0.9700
C3Y H14' 0.9700
C2Y H11' 0.9700
C2Y H12' 0.9700
O2X H1' 0.96(3)

loop_
_geom_torsion_atom_site_label_1
_geom_torsion_atom_site_label_2
_geom_torsion_atom_site_label_3
_geom_torsion_atom_site_label_4
_geom_torsion
O1X C1X C2X C3X -169.5(2)
O2X C1X C2X C3X 9.5(3)
C1X C2X C3X C4X 176.68(19)
C2X C3X C4X C5X -175.54(19)
C3X C4X C5X C6X 172.96(19)
C4X C5X C6X O3X 5.3(3)
C4X C5X C6X O4X -173.46(18)
C12A N3A C13A C14A 56.5(2)
C8A N2A C14A C13A -154.21(18)
C11A N2A C14A C13A 64.6(2)
N3A C13A C14A N2A -61.1(2)
C14A N2A C8A C9A -24.0(3)
C11A N2A C8A C9A 114.7(2)
C14A N2A C8A C7A 151.1(2)
C11A N2A C8A C7A -70.2(3)
N2A C8A C9A C10A 173.2(2)
C7A C8A C9A C10A -1.9(3)
C1A N1A C10A C9A 176.8(2)
C15A N1A C10A C9A -4.3(3)
C1A N1A C10A C5A -4.2(3)
C15A N1A C10A C5A 174.7(2)
C8A C9A C10A N1A 179.3(2)
C8A C9A C10A C5A 0.3(3)
C6A C5A C10A N1A -177.7(2)
C4A C5A C10A N1A 3.1(3)
C6A C5A C10A C9A 1.4(3)
C4A C5A C10A C9A -177.8(2)
C10A N1A C1A C2A 1.5(4)
C15A N1A C1A C2A -177.4(2)
N1A C1A C2A C4A 2.2(4)
N1A C1A C2A C3A 179.9(2)
C1A C2A C3A O1A 2.3(4)
C4A C2A C3A O1A 180.0(2)
C1A C2A C3A O2A -176.7(2)
C4A C2A C3A O2A 0.9(3)
C1A N1A C15A C16A -97.2(3)
C10A N1A C15A C16A 83.9(3)
C1A C2A C4A O3A 177.0(2)
C3A C2A C4A O3A -0.6(3)
C1A C2A C4A C5A -3.1(3)
C3A C2A C4A C5A 179.3(2)
C6A C5A C4A O3A 1.2(3)
C10A C5A C4A O3A -179.6(2)
C6A C5A C4A C2A -178.7(2)
C10A C5A C4A C2A 0.5(3)
C10A C5A C6A C7A -1.3(3)
C4A C5A C6A C7A 177.9(2)
C5A C6A C7A F1A -177.1(2)
C5A C6A C7A C8A -0.4(4)
C9A C8A C7A F1A 178.8(2)
N2A C8A C7A F1A 3.5(3)
C9A C8A C7A C6A 2.0(3)
N2A C8A C7A C6A -173.3(2)
C8A N2A C11A C12A 158.14(19)
C14A N2A C11A C12A -60.6(2)
C13A N3A C12A C11A -52.4(2)
N2A C11A C12A N3A 53.0(2)
C12B N3B C13B C14B -58.6(2)
C8B N2B C14B C13B 172.39(18)
C11B N2B C14B C13B -58.8(2)
N3B C13B C14B N2B 59.3(2)
C14B N2B C8B C9B 16.1(3)
C11B N2B C8B C9B -111.7(2)
C14B N2B C8B C7B -164.4(2)
C11B N2B C8B C7B 67.7(3)
C9B C8B C7B F1B -176.6(2)
N2B C8B C7B F1B 3.9(3)
C9B C8B C7B C6B 3.9(3)
N2B C8B C7B C6B -175.6(2)
F1B C7B C6B C5B 179.4(2)
C8B C7B C6B C5B -1.1(4)
C7B C6B C5B C10B -2.1(3)
C7B C6B C5B C4B 175.6(2)
C10B C5B C4B O3B 176.5(2)
C6B C5B C4B O3B -1.1(3)
C10B C5B C4B C2B -2.3(3)
C6B C5B C4B C2B -179.9(2)
O3B C4B C2B C1B -177.9(2)
C5B C4B C2B C1B 0.9(3)
O3B C4B C2B C3B 0.8(4)
C5B C4B C2B C3B 179.5(2)
C1B C2B C3B O1B -3.6(4)
C4B C2B C3B O1B 177.8(3)
C1B C2B C3B O2B 176.6(2)
C4B C2B C3B O2B -2.0(4)
C8B N2B C11B C12B -171.82(18)
C14B N2B C11B C12B 57.6(2)
C13B N3B C12B C11B 57.5(2)
N2B C11B C12B N3B -56.6(2)
C7B C8B C9B C10B -3.4(3)
N2B C8B C9B C10B 176.0(2)
C6B C5B C10B N1B -179.3(2)
C4B C5B C10B N1B 3.0(3)
C6B C5B C10B C9B 2.5(3)
C4B C5B C10B C9B -175.2(2)
C8B C9B C10B C5B 0.3(3)
C8B C9B C10B N1B -177.8(2)
C5B C10B N1B C1B -2.3(3)
C9B C10B N1B C1B 175.9(2)
C5B C10B N1B C15B -176.3(3)
C9B C10B N1B C15B 1.8(4)
C10B N1B C1B C2B 1.0(4)
C15B N1B C1B C2B 175.2(3)
C4B C2B C1B N1B -0.3(4)
C3B C2B C1B N1B -178.9(2)
C1B N1B C15B C16B -92.1(3)
C10B N1B C15B C16B 82.0(3)
O4Y C6Y C5Y C4Y 6.8(3)
O3Y C6Y C5Y C4Y -174.2(2)
C6Y C5Y C4Y C3Y 170.3(2)
C5Y C4Y C3Y C2Y 58.2(3)
C4Y C3Y C2Y C1Y 171.8(2)
O2Y C1Y C2Y C3Y 5.6(3)
O1Y C1Y C2Y C3Y -174.5(2)
